data_1519052
loop_
_publ_author_name
'Xiandong Wang'
'Zhenquan Liu'
'Andrea Ambrosini'
'Antoine Maignan'
'Charlotte L. Stern'
'Kenneth R. Poeppelmeier'
'Vinayak P. Dravid'

_publ_section_title
;
 Crystal growth, structure, and properties of manganese orthovanadate
 Mn3(VO4)2
;
_journal_name_full 'Solid State Sciences'
_journal_page_first 99
_journal_page_last 107
_journal_volume 2
_journal_year 1998
_chemical_formula_sum 'Mn3 O8 V2'
_chemical_formula_weight 394.69
_space_group_IT_number 64
_symmetry_cell_setting orthorhombic
_symmetry_Int_Tables_number 64
_symmetry_space_group_name_Hall '-C 2ac 2'
_symmetry_space_group_name_H-M 'C m c a'
_cell_angle_alpha 90
_cell_angle_beta 90
_cell_angle_gamma 90
_cell_formula_units_Z 4
_cell_length_a 6.247(1)
_cell_length_b 11.728(2)
_cell_length_c 8.491(2)
_cell_volume 622.1(2)
_diffrn_ambient_temperature 153
_diffrn_radiation_probe x-ray
_diffrn_radiation_type MoK\a
_diffrn_radiation_wavelength 0.71069
_exptl_absorpt_coefficient_mu 8.82
_exptl_crystal_density_diffrn 4.214
_exptl_crystal_F_000 740
_refine_ls_number_parameters 38
_refine_ls_number_reflns 487
_refine_ls_R_factor_gt 0.025
_refine_ls_wR_factor_gt 0.035
_cod_data_source_file SSS-2000-2-99-107.cif
_cod_data_source_block Mn3(VO4)2
_cod_original_sg_symbol_Hall '-C 2bc 2'
_cod_database_code 1519052

loop_
_symmetry_equiv_pos_site_id
_symmetry_equiv_pos_as_xyz
1 x,y,z
2 -x,1/2-y,1/2+z
3 x,-y,-z
4 -x,1/2+y,1/2-z
5 -x,-y,-z
6 x,1/2+y,1/2-z
7 -x,y,z
8 x,1/2-y,1/2+z
9 1/2+x,1/2+y,z
10 1/2-x,-y,1/2+z
11 1/2+x,1/2-y,-z
12 1/2-x,y,1/2-z
13 1/2-x,1/2-y,-z
14 1/2+x,y,1/2-z
15 1/2-x,1/2+y,z
16 1/2+x,-y,1/2+z

loop_
_atom_site_label
_atom_site_type_symbol
_atom_site_thermal_displace_type
_atom_site_fract_x
_atom_site_fract_y
_atom_site_fract_z
_atom_site_occupancy
_atom_site_U_iso_or_equiv
_atom_site_calc_flag
_atom_site_refinement_flags
_atom_site_disorder_assembly
_atom_site_disorder_group
Mn1 Mn Uiso 0.00000 0.00000 0.00000 1.000 0.0067(3) . . . .
Mn2 Mn Uiso 0.25000 0.13726(6) 0.25000 1.000 0.0061(1) . . . .
V V Uiso 0.00000 0.37981(6) 0.12038(9) 1.000 0.0036(1) . . . .
O1 O Uiso 0.00000 0.2544(3) 0.2255(4) 1.000 0.0066(6) . . . .
O2 O Uiso 0.00000 -0.0003(3) 0.2486(4) 1.000 0.0056(6) . . . .
O3 O Uiso 0.2775(3) 0.1177(2) 0.9959(3) 1.000 0.0071(5) . . . .

loop_
_geom_angle_atom_site_label_1
_geom_angle_atom_site_label_2
_geom_angle_atom_site_label_3
_geom_angle
_geom_angle_site_symmetry_1
_geom_angle_site_symmetry_2
_geom_angle_site_symmetry_3
_geom_angle_publ_flag
O2 Mn1 O3 90.96(9) . . 1_554 yes
O2 Mn1 O2 180.00 . . 3_555 yes
O2 Mn1 O3 89.04(9) . . 3_556 yes
O2 Mn1 O3 89.04(9) . . 5_556 yes
O2 Mn1 O3 90.96(9) . . 7_554 yes
O2 Mn1 O3 89.04(9) 3_555 . 1_554 yes
O3 Mn1 O3 77.08(8) 1_554 . 3_556 yes
O3 Mn1 O3 180.00 1_554 . 5_556 yes
O3 Mn1 O3 102.92(8) 1_554 . 7_554 yes
O2 Mn1 O3 90.96(9) 3_555 . 3_556 yes
O2 Mn1 O3 90.96(9) 3_555 . 5_556 yes
O2 Mn1 O3 89.04(9) 3_555 . 7_554 yes
O3 Mn1 O3 102.92(8) 3_556 . 5_556 yes
O3 Mn1 O3 180.00 3_556 . 7_554 yes
O3 Mn1 O3 77.08(8) 5_556 . 7_554 yes
O1 Mn2 O2 87.25(10) . . . yes
O1 Mn2 O3 91.70(11) . . 1_554 yes
O1 Mn2 O1 97.83(11) . . 12_555 yes
O1 Mn2 O2 172.91(12) . . 12_555 yes
O1 Mn2 O3 96.26(11) . . 12_556 yes
O2 Mn2 O3 88.51(10) . . 1_554 yes
O1 Mn2 O2 172.91(12) 12_555 . . yes
O2 Mn2 O2 88.14(9) . . 12_555 yes
O2 Mn2 O3 82.80(10) . . 12_556 yes
O1 Mn2 O3 96.26(11) 12_555 . 1_554 yes
O2 Mn2 O3 82.80(10) 12_555 . 1_554 yes
O3 Mn2 O3 167.90(9) 1_554 . 12_556 yes
O1 Mn2 O2 87.25(10) 12_555 . 12_555 yes
O1 Mn2 O3 91.70(11) 12_555 . 12_556 yes
O2 Mn2 O3 88.51(10) 12_555 . 12_556 yes
O1 V O2 110.40(16) . . 4_555 yes
O1 V O3 108.36(10) . . 11_456 yes
O1 V O3 108.36(10) . . 13_556 yes
O2 V O3 110.23(10) 4_555 . 11_456 yes
O2 V O3 110.23(10) 4_555 . 13_556 yes
O3 V O3 109.20(12) 11_456 . 13_556 yes
Mn2 O1 V 127.84(9) . . . yes
Mn2 O1 Mn2 96.68(15) . . 7_555 yes
Mn2 O1 V 127.84(9) 7_555 . . yes
Mn1 O2 Mn2 90.24(11) . . . yes
Mn1 O2 V 128.45(19) . . 4_545 yes
Mn1 O2 Mn2 90.24(11) . . 7_555 yes
Mn2 O2 V 124.07(11) . . 4_545 yes
Mn2 O2 Mn2 88.14(13) . . 7_555 yes
Mn2 O2 V 124.07(11) 7_555 . 4_545 yes
Mn1 O3 Mn2 89.33(8) 1_556 . 1_556 yes
Mn1 O3 V 131.10(13) 1_556 . 11_556 yes
Mn2 O3 V 129.53(12) 1_556 . 11_556 yes

loop_
_geom_bond_atom_site_label_1
_geom_bond_atom_site_label_2
_geom_bond_distance
_geom_bond_site_symmetry_1
_geom_bond_site_symmetry_2
_geom_bond_publ_flag
Mn1 O2 2.111(3) . . yes
Mn1 O3 2.216(2) . 1_554 yes
Mn1 O2 2.111(3) . 3_555 yes
Mn1 O3 2.216(2) . 3_556 yes
Mn1 O3 2.216(2) . 5_556 yes
Mn1 O3 2.216(2) . 7_554 yes
Mn2 O1 2.090(2) . . yes
Mn2 O2 2.245(3) . . yes
Mn2 O3 2.177(3) . 1_554 yes
Mn2 O1 2.090(2) . 12_555 yes
Mn2 O2 2.245(3) . 12_555 yes
Mn2 O3 2.177(3) . 12_556 yes
V O1 1.721(4) . . yes
V O2 1.793(4) . 4_555 yes
V O3 1.705(2) . 11_456 yes
V O3 1.705(2) . 13_556 yes

loop_
_geom_torsion_atom_site_label_1
_geom_torsion_atom_site_label_2
_geom_torsion_atom_site_label_3
_geom_torsion_atom_site_label_4
_geom_torsion
_geom_torsion_site_symmetry_1
_geom_torsion_site_symmetry_2
_geom_torsion_site_symmetry_3
_geom_torsion_site_symmetry_4
_geom_torsion_publ_flag
O2 Mn2 O1 V -144.3(2) . . . . no
O1 Mn2 O2 Mn1 84.23(11) . . . . no
